data_9001410
loop_
_publ_author_name
'Daniels, P.'

_publ_section_title
;
 Structural effects of the incorporation of large-radius alkalis in high
 cordierite
;
_journal_name_full 'American Mineralogist'
_journal_page_first 407
_journal_page_last 411
_journal_volume 77
_journal_year 1992
_chemical_compound_source Synthetic
_chemical_formula_sum 'Al4.281 Cs0.281 Mg2 O18 Si4.719'
_chemical_name_mineral Cordierite
_space_group_IT_number 192
_symmetry_space_group_name_Hall '-P 6 2c'
_symmetry_space_group_name_H-M 'P 6/m c c'
_cell_angle_alpha 90
_cell_angle_beta 90
_cell_angle_gamma 120
_cell_length_a 9.801
_cell_length_b 9.801
_cell_length_c 9.381
_cell_formula_units_Z 2
_cell_volume 780.406
_database_code_amcsd 0001448
_exptl_crystal_density_diffrn 2.647
_cod_original_formula_sum 'Mg2 (Al4.281 Si4.719) O18 Cs.281'
_cod_database_code 9001410

loop_
_space_group_symop_operation_xyz
x,y,z
-x,-x+y,1/2+z
x,x-y,1/2-z
-x+y,-x,-z
x-y,x,z
-y,-x,1/2+z
y,x,1/2-z
y,-x+y,-z
-y,x-y,z
x-y,-y,1/2+z
-x+y,y,1/2-z
x,y,-z
-x,-y,z
x,x-y,1/2+z
-x,-x+y,1/2-z
x-y,x,-z
-x+y,-x,z
y,x,1/2+z
-y,-x,1/2-z
-y,x-y,-z
y,-x+y,z
-x+y,y,1/2+z
x-y,-y,1/2-z
-x,-y,-z

loop_
_atom_site_aniso_label
_atom_site_aniso_U_11
_atom_site_aniso_U_22
_atom_site_aniso_U_33
_atom_site_aniso_U_12
_atom_site_aniso_U_13
_atom_site_aniso_U_23
Mg 0.01190 0.01190 0.01790 0.00595 0.00000 0.00000
Al1 0.00960 0.00960 0.01290 0.00480 0.00000 0.00000
Si1 0.00960 0.00960 0.01290 0.00480 0.00000 0.00000
Al2 0.01150 0.00920 0.01430 0.00620 0.00000 0.00000
Si2 0.01150 0.00920 0.01430 0.00620 0.00000 0.00000
O1 0.01630 0.01320 0.01690 0.00900 -0.00280 -0.00010
O2 0.01960 0.02320 0.03120 0.01550 0.00000 0.00000
Cs 0.04060 0.04060 0.05580 0.02030 0.00000 0.00000

loop_
_atom_site_label
_atom_site_fract_x
_atom_site_fract_y
_atom_site_fract_z
_atom_site_occupancy
Mg 0.33333 0.66667 0.25000 1.00000
Al1 0.50000 0.50000 0.25000 0.92700
Si1 0.50000 0.50000 0.25000 0.07300
Al2 0.37350 0.26630 0.00000 0.25000
Si2 0.37350 0.26630 0.00000 0.75000
O1 0.48440 0.34890 0.14390 1.00000
O2 0.22990 0.30700 0.00000 1.00000
Cs 0.00000 0.00000 0.25000 0.28100

loop_
_cod_related_entry_id
_cod_related_entry_database
_cod_related_entry_code
1 AMCSD 0001448
